data_4128210
loop_
_publ_author_name
'Higashi, Takuya'
'Ando, Hideaki'
'Kusumoto, Shuhei'
'Nozaki, Kyoko'

_publ_section_title
;
 Metal-Ligand Cooperative C-H Bond Formation by Cyclopentadienone Platinum
 Complexes.
;
_journal_issue 6
_journal_name_full 'Journal of the American Chemical Society'
_journal_page_first 2247
_journal_page_last 2250
_journal_paper_doi 10.1021/jacs.8b13829
_journal_volume 141
_journal_year 2019
_chemical_formula_sum 'C44 H38 Cl O P Pt'
_chemical_formula_weight 844.25
_space_group_crystal_system triclinic
_space_group_IT_number 2
_space_group_name_Hall '-P 1'
_space_group_name_H-M_alt 'P -1'
_symmetry_cell_setting triclinic
_symmetry_space_group_name_Hall '-P 1'
_symmetry_space_group_name_H-M 'P -1'
_atom_sites_solution_hydrogens mixed
_audit_creation_method SHELXL-2016/6
_cell_angle_alpha 84.553(6)
_cell_angle_beta 70.610(5)
_cell_angle_gamma 81.993(6)
_cell_formula_units_Z 2
_cell_length_a 11.2330(15)
_cell_length_b 13.617(2)
_cell_length_c 13.798(2)
_cell_measurement_reflns_used 8048
_cell_measurement_temperature 93
_cell_measurement_theta_max 31.5
_cell_measurement_theta_min 3.0
_cell_volume 1968.7(5)
_computing_cell_refinement
;
Rigaku CrystalClear-SM Expert 2.0 r3
;
_computing_data_collection
;
Rigaku CrystalClear-SM Expert 2.0 r3
;
_computing_data_reduction
;
Rigaku CrystalClear-SM Expert 2.0 r3
;
_computing_molecular_graphics 'Yadokari-XG 2009 (Wakita Nemoto et al., 2009)'
_computing_publication_material 'Yadokari-XG 2009 (Wakita,Nemoto et al., 2009)'
_computing_structure_refinement 'SHELXL-2016/6 (Sheldrick, 2016)'
_diffrn_ambient_temperature 93
_diffrn_detector_area_resol_mean 28.6533
_diffrn_measured_fraction_theta_full 0.973
_diffrn_measured_fraction_theta_max 0.953
_diffrn_measurement_device_type
;
Rigaku CrystalClear-SM Expert 2.0 r3
;
_diffrn_measurement_method 'profile data from \w-scans'
_diffrn_radiation_monochromator Confocal
_diffrn_radiation_type MoK\a
_diffrn_radiation_wavelength 0.71075
_diffrn_reflns_av_R_equivalents 0.0382
_diffrn_reflns_av_unetI/netI 0.0544
_diffrn_reflns_Laue_measured_fraction_full 0.973
_diffrn_reflns_Laue_measured_fraction_max 0.953
_diffrn_reflns_limit_h_max 14
_diffrn_reflns_limit_h_min -13
_diffrn_reflns_limit_k_max 17
_diffrn_reflns_limit_k_min -17
_diffrn_reflns_limit_l_max 16
_diffrn_reflns_limit_l_min -17
_diffrn_reflns_number 15673
_diffrn_reflns_point_group_measured_fraction_full 0.973
_diffrn_reflns_point_group_measured_fraction_max 0.953
_diffrn_reflns_theta_full 25.242
_diffrn_reflns_theta_max 27.495
_diffrn_reflns_theta_min 2.857
_diffrn_source 'Rotating Anode'
_exptl_absorpt_coefficient_mu 3.703
_exptl_absorpt_correction_T_max 0.529
_exptl_absorpt_correction_T_min 0.361
_exptl_absorpt_correction_type numerical
_exptl_crystal_colour Yellow
_exptl_crystal_density_diffrn 1.424
_exptl_crystal_description Block
_exptl_crystal_F_000 840
_exptl_crystal_size_max 0.27
_exptl_crystal_size_mid 0.18
_exptl_crystal_size_min 0.05
_refine_diff_density_max 1.539
_refine_diff_density_min -1.493
_refine_diff_density_rms 0.123
_refine_ls_extinction_method none
_refine_ls_goodness_of_fit_ref 1.051
_refine_ls_matrix_type full
_refine_ls_number_parameters 452
_refine_ls_number_reflns 8616
_refine_ls_number_restraints 0
_refine_ls_restrained_S_all 1.051
_refine_ls_R_factor_all 0.0329
_refine_ls_R_factor_gt 0.0310
_refine_ls_shift/su_max 0.002
_refine_ls_shift/su_mean 0.000
_refine_ls_structure_factor_coef Fsqd
_refine_ls_weighting_details 'w=1/[\s^2^(Fo^2^)+(0.0282P)^2^+1.7840P] where P=(Fo^2^+2Fc^2^)/3'
_refine_ls_weighting_scheme calc
_refine_ls_wR_factor_gt 0.0717
_refine_ls_wR_factor_ref 0.0730
_reflns_Friedel_coverage 0.000
_reflns_number_gt 8173
_reflns_number_total 8616
_reflns_threshold_expression 'I > 2\s(I)'
_cod_data_source_file ja8b13829_si_002.cif
_cod_data_source_block Pt_tetracyclone_Ptether_Me2_HCl
_cod_depositor_comments
;
The following automatic conversions were performed:

'_exptl_absorpt_correction_type' value 'Numerical' changed to
'numerical' according to
/home/data/users/saulius/crontab/automatic-downloads/current/ACS/lib/dictionaries/cif_core.dic
dictionary named 'cif_core.dic' version 2.4.2 from 2011-04-26.

Automatic conversion script
Id: cif_fix_values 4973 2017-02-22 13:04:09Z antanas 
;
_cod_original_sg_symbol_H-M P-1
_cod_database_code 4128210
_shelx_shelxl_version_number 2016/6
_shelx_space_group_comment
;
The symmetry employed for this shelxl refinement is uniquely defined
by the following loop, which should always be used as a source of
symmetry information in preference to the above space-group names.
They are only intended as comments.
;
_platon_squeeze_void_probe_radius 1.20

loop_
_space_group_symop_operation_xyz
'x, y, z'
'-x, -y, -z'

loop_
_atom_site_label
_atom_site_type_symbol
_atom_site_fract_x
_atom_site_fract_y
_atom_site_fract_z
_atom_site_U_iso_or_equiv
_atom_site_adp_type
_atom_site_occupancy
_atom_site_site_symmetry_order
_atom_site_calc_flag
_atom_site_refinement_flags_posn
_atom_site_refinement_flags_adp
Pt1 Pt 0.36342(2) 0.69582(2) 0.73498(2) 0.01299(5) Uani 1 1 d . .
P1 P 0.41004(8) 0.82494(6) 0.61798(6) 0.01360(17) Uani 1 1 d . .
C1 C 0.4376(4) 0.5837(3) 0.6294(3) 0.0249(8) Uani 1 1 d . .
H1 H 0.433220 0.519934 0.665828 0.037 Uiso 1 1 calc R U
H1A H 0.524538 0.591600 0.590839 0.037 Uiso 1 1 calc R U
H1B H 0.388980 0.588294 0.583246 0.037 Uiso 1 1 calc R U
H1C H 0.761(3) 0.307(3) 0.695(3) 0.008(8) Uiso 1 1 d . .
C2 C 0.1909(3) 0.6893(3) 0.7089(3) 0.0226(8) Uani 1 1 d . .
H2 H 0.207219 0.658276 0.645419 0.034 Uiso 1 1 calc R U
H2A H 0.149088 0.755288 0.705043 0.034 Uiso 1 1 calc R U
H2B H 0.137415 0.651209 0.764454 0.034 Uiso 1 1 calc R U
O1 O 0.5551(2) 0.5241(2) 0.8145(2) 0.0198(5) Uani 1 1 d . .
H1D H 0.535(4) 0.472(4) 0.834(4) 0.034(14) Uiso 1 1 d . .
C3 C 0.4752(3) 0.6047(3) 0.8398(2) 0.0157(7) Uani 1 1 d . .
C4 C 0.5139(3) 0.7020(3) 0.8126(2) 0.0144(7) Uani 1 1 d . .
C5 C 0.4029(3) 0.7727(3) 0.8573(2) 0.0133(6) Uani 1 1 d . .
C6 C 0.2965(3) 0.7180(2) 0.9067(2) 0.0131(6) Uani 1 1 d . .
C7 C 0.3391(3) 0.6136(3) 0.8906(2) 0.0146(7) Uani 1 1 d . .
C8 C 0.6452(3) 0.7272(3) 0.7660(3) 0.0154(7) Uani 1 1 d . .
C9 C 0.6897(3) 0.7934(3) 0.8140(3) 0.0198(7) Uani 1 1 d . .
H9 H 0.637774 0.818519 0.876328 0.024 Uiso 1 1 calc R U
C10 C 0.8100(3) 0.8217(3) 0.7694(3) 0.0232(8) Uani 1 1 d . .
H10 H 0.838171 0.866858 0.800997 0.028 Uiso 1 1 calc R U
C11 C 0.8897(3) 0.7825(3) 0.6769(3) 0.0244(8) Uani 1 1 d . .
H11 H 0.970423 0.802287 0.646568 0.029 Uiso 1 1 calc R U
C12 C 0.8488(3) 0.7149(3) 0.6307(3) 0.0246(8) Uani 1 1 d . .
H12 H 0.902404 0.687997 0.569750 0.030 Uiso 1 1 calc R U
C13 C 0.7274(3) 0.6866(3) 0.6752(3) 0.0203(7) Uani 1 1 d . .
H13 H 0.700612 0.640115 0.644127 0.024 Uiso 1 1 calc R U
C14 C 0.4009(3) 0.8811(3) 0.8589(3) 0.0145(7) Uani 1 1 d . .
C15 C 0.4409(3) 0.9429(3) 0.7690(2) 0.0152(7) Uani 1 1 d . .
C16 C 0.4351(3) 1.0447(3) 0.7800(3) 0.0197(7) Uani 1 1 d . .
H16 H 0.458899 1.086809 0.721417 0.024 Uiso 1 1 calc R U
C17 C 0.3948(3) 1.0846(3) 0.8760(3) 0.0205(7) Uani 1 1 d . .
H17 H 0.392638 1.152401 0.881384 0.025 Uiso 1 1 calc R U
C18 C 0.3580(3) 1.0230(3) 0.9636(3) 0.0198(7) Uani 1 1 d . .
H18 H 0.332082 1.049163 1.028182 0.024 Uiso 1 1 calc R U
C19 C 0.3597(3) 0.9223(3) 0.9552(2) 0.0162(7) Uani 1 1 d . .
H19 H 0.333149 0.881486 1.014400 0.019 Uiso 1 1 calc R U
C20 C 0.1697(3) 0.7600(3) 0.9738(3) 0.0169(7) Uani 1 1 d . .
C21 C 0.0839(3) 0.8211(3) 0.9364(3) 0.0205(7) Uani 1 1 d . .
H21 H 0.102857 0.833499 0.865771 0.025 Uiso 1 1 calc R U
C22 C -0.0302(3) 0.8646(3) 1.0025(3) 0.0261(8) Uani 1 1 d . .
H22 H -0.086151 0.906306 0.976048 0.031 Uiso 1 1 calc R U
C23 C -0.0599(3) 0.8455(3) 1.1076(3) 0.0248(8) Uani 1 1 d . .
H23 H -0.136558 0.873514 1.152118 0.030 Uiso 1 1 calc R U
C24 C 0.0250(3) 0.7845(3) 1.1463(3) 0.0228(8) Uani 1 1 d . .
H24 H 0.005324 0.771874 1.216938 0.027 Uiso 1 1 calc R U
C25 C 0.1395(3) 0.7419(3) 1.0802(3) 0.0197(7) Uani 1 1 d . .
H25 H 0.196126 0.701286 1.106887 0.024 Uiso 1 1 calc R U
C26 C 0.2631(3) 0.5303(3) 0.9403(3) 0.0161(7) Uani 1 1 d . .
C27 C 0.2016(3) 0.4827(3) 0.8897(3) 0.0220(8) Uani 1 1 d . .
H27 H 0.208844 0.501091 0.821554 0.026 Uiso 1 1 calc R U
C28 C 0.1288(4) 0.4070(3) 0.9412(3) 0.0274(9) Uani 1 1 d . .
H28 H 0.087786 0.374721 0.907204 0.033 Uiso 1 1 calc R U
C29 C 0.1176(4) 0.3798(3) 1.0430(3) 0.0266(9) Uani 1 1 d . .
H29 H 0.068596 0.329531 1.077076 0.032 Uiso 1 1 calc R U
C30 C 0.1784(4) 0.4268(3) 1.0939(3) 0.0271(9) Uani 1 1 d . .
H30 H 0.170981 0.408128 1.162109 0.033 Uiso 1 1 calc R U
C31 C 0.2513(3) 0.5025(3) 1.0425(3) 0.0210(8) Uani 1 1 d . .
H31 H 0.292304 0.534539 1.076779 0.025 Uiso 1 1 calc R U
C32 C 0.4979(3) 0.9051(3) 0.6619(2) 0.0158(7) Uani 1 1 d . .
H32 H 0.580428 0.869035 0.656779 0.019 Uiso 1 1 calc R U
H32A H 0.512691 0.962377 0.613802 0.019 Uiso 1 1 calc R U
C33 C 0.2800(3) 0.9098(3) 0.5967(3) 0.0166(7) Uani 1 1 d . .
C34 C 0.2695(3) 0.9346(3) 0.4987(3) 0.0196(7) Uani 1 1 d . .
H34 H 0.327391 0.904070 0.441538 0.024 Uiso 1 1 calc R U
C35 C 0.1721(4) 1.0051(3) 0.4874(3) 0.0254(8) Uani 1 1 d . .
H35 H 0.166557 1.022982 0.422164 0.031 Uiso 1 1 calc R U
C36 C 0.0840(4) 1.0487(3) 0.5720(3) 0.0274(9) Uani 1 1 d . .
H36 H 0.019072 1.095639 0.563635 0.033 Uiso 1 1 calc R U
C37 C 0.0916(4) 1.0228(3) 0.6696(3) 0.0259(8) Uani 1 1 d . .
H37 H 0.030383 1.050788 0.726776 0.031 Uiso 1 1 calc R U
C38 C 0.1902(3) 0.9554(3) 0.6817(3) 0.0212(8) Uani 1 1 d . .
H38 H 0.197005 0.940220 0.746927 0.025 Uiso 1 1 calc R U
C39 C 0.5144(3) 0.7879(3) 0.4918(2) 0.0169(7) Uani 1 1 d . .
C40 C 0.4665(4) 0.7369(3) 0.4324(3) 0.0205(7) Uani 1 1 d . .
H40 H 0.381301 0.726388 0.455967 0.025 Uiso 1 1 calc R U
C41 C 0.5447(4) 0.7018(3) 0.3390(3) 0.0276(9) Uani 1 1 d . .
H41 H 0.511657 0.669521 0.298908 0.033 Uiso 1 1 calc R U
C42 C 0.6724(4) 0.7149(3) 0.3053(3) 0.0311(10) Uani 1 1 d . .
H42 H 0.725420 0.690613 0.242834 0.037 Uiso 1 1 calc R U
C43 C 0.7213(4) 0.7640(3) 0.3642(3) 0.0293(9) Uani 1 1 d . .
H43 H 0.807321 0.771936 0.341538 0.035 Uiso 1 1 calc R U
C44 C 0.6426(3) 0.8015(3) 0.4575(3) 0.0217(8) Uani 1 1 d . .
H44 H 0.675409 0.835399 0.496453 0.026 Uiso 1 1 calc R U
Cl1 Cl 0.53191(9) 0.31650(7) 0.90197(7) 0.02464(19) Uani 1 1 d . .
Cl2 Cl 0.73500(12) 0.17033(13) 0.73593(11) 0.0627(4) Uani 1 1 d . .

loop_
_atom_site_aniso_label
_atom_site_aniso_U_11
_atom_site_aniso_U_22
_atom_site_aniso_U_33
_atom_site_aniso_U_23
_atom_site_aniso_U_13
_atom_site_aniso_U_12
Pt1 0.01437(8) 0.01120(7) 0.01445(7) -0.00202(5) -0.00542(5) -0.00219(5)
P1 0.0146(4) 0.0124(4) 0.0140(4) -0.0015(3) -0.0048(3) -0.0015(3)
C1 0.035(2) 0.0180(19) 0.0233(18) -0.0048(15) -0.0106(16) -0.0028(16)
C2 0.0178(17) 0.026(2) 0.0292(19) -0.0002(16) -0.0130(15) -0.0068(15)
O1 0.0200(13) 0.0134(13) 0.0256(13) -0.0014(11) -0.0077(10) 0.0000(11)
C3 0.0203(17) 0.0128(16) 0.0176(15) -0.0025(13) -0.0101(13) -0.0028(14)
C4 0.0151(16) 0.0149(17) 0.0154(15) -0.0015(13) -0.0082(13) 0.0000(13)
C5 0.0154(15) 0.0160(17) 0.0108(14) -0.0027(12) -0.0059(12) -0.0037(13)
C6 0.0155(15) 0.0123(16) 0.0111(14) -0.0014(12) -0.0035(12) -0.0021(13)
C7 0.0183(16) 0.0152(17) 0.0127(14) -0.0037(12) -0.0076(12) -0.0013(14)
C8 0.0138(15) 0.0122(16) 0.0197(16) -0.0009(13) -0.0060(13) 0.0016(13)
C9 0.0176(16) 0.0215(19) 0.0231(17) -0.0047(15) -0.0093(14) -0.0025(15)
C10 0.0196(17) 0.0198(19) 0.034(2) -0.0046(16) -0.0126(16) -0.0026(15)
C11 0.0137(16) 0.028(2) 0.032(2) 0.0035(16) -0.0087(15) -0.0024(15)
C12 0.0187(17) 0.025(2) 0.0252(18) -0.0017(16) -0.0035(15) 0.0062(15)
C13 0.0196(17) 0.0167(18) 0.0248(17) -0.0036(14) -0.0085(14) 0.0017(14)
C14 0.0122(15) 0.0125(16) 0.0206(16) -0.0059(13) -0.0060(13) -0.0028(13)
C15 0.0122(15) 0.0178(17) 0.0177(15) -0.0040(13) -0.0070(12) -0.0020(13)
C16 0.0208(17) 0.0146(17) 0.0227(17) 0.0016(14) -0.0065(14) -0.0015(14)
C17 0.0211(17) 0.0124(17) 0.0290(18) -0.0061(14) -0.0070(15) -0.0047(14)
C18 0.0172(16) 0.0218(19) 0.0218(17) -0.0120(14) -0.0053(14) -0.0022(14)
C19 0.0171(16) 0.0172(17) 0.0153(15) -0.0030(13) -0.0053(13) -0.0040(14)
C20 0.0169(16) 0.0140(17) 0.0196(16) -0.0023(13) -0.0037(13) -0.0057(14)
C21 0.0181(17) 0.025(2) 0.0192(16) -0.0017(14) -0.0066(14) -0.0016(15)
C22 0.0176(17) 0.027(2) 0.035(2) -0.0053(17) -0.0105(16) 0.0034(16)
C23 0.0156(16) 0.026(2) 0.0295(19) -0.0105(16) 0.0003(15) -0.0025(15)
C24 0.0194(17) 0.026(2) 0.0205(17) -0.0036(15) -0.0022(14) -0.0048(15)
C25 0.0183(17) 0.0203(18) 0.0196(16) -0.0018(14) -0.0054(14) -0.0010(14)
C26 0.0176(16) 0.0106(16) 0.0204(16) -0.0009(13) -0.0064(13) -0.0016(13)
C27 0.0242(18) 0.0203(19) 0.0204(17) -0.0043(14) -0.0029(14) -0.0072(15)
C28 0.028(2) 0.024(2) 0.033(2) -0.0056(17) -0.0100(17) -0.0108(17)
C29 0.0257(19) 0.0174(19) 0.035(2) 0.0045(16) -0.0060(16) -0.0100(16)
C30 0.032(2) 0.023(2) 0.0257(19) 0.0057(16) -0.0085(16) -0.0085(17)
C31 0.0248(18) 0.0170(18) 0.0251(18) 0.0030(14) -0.0132(15) -0.0055(15)
C32 0.0157(16) 0.0168(17) 0.0165(15) -0.0005(13) -0.0065(13) -0.0040(14)
C33 0.0168(16) 0.0122(16) 0.0223(16) -0.0008(13) -0.0079(14) -0.0032(13)
C34 0.0206(17) 0.0166(18) 0.0232(17) -0.0006(14) -0.0085(14) -0.0040(14)
C35 0.028(2) 0.024(2) 0.0292(19) 0.0017(16) -0.0155(16) -0.0070(17)
C36 0.0255(19) 0.0165(19) 0.048(2) -0.0019(17) -0.0244(18) 0.0028(16)
C37 0.0213(18) 0.023(2) 0.035(2) -0.0136(17) -0.0108(16) 0.0044(16)
C38 0.0197(17) 0.0201(19) 0.0255(18) -0.0049(15) -0.0092(14) -0.0003(15)
C39 0.0223(17) 0.0147(17) 0.0122(14) -0.0006(12) -0.0046(13) 0.0001(14)
C40 0.0274(18) 0.0147(17) 0.0186(16) 0.0009(14) -0.0073(14) -0.0022(15)
C41 0.050(2) 0.0134(18) 0.0190(17) -0.0033(14) -0.0109(17) 0.0002(17)
C42 0.045(2) 0.020(2) 0.0187(17) -0.0012(15) 0.0000(17) 0.0061(18)
C43 0.0255(19) 0.027(2) 0.0255(19) -0.0036(16) 0.0037(16) -0.0002(17)
C44 0.0220(18) 0.0204(19) 0.0206(17) -0.0026(14) -0.0037(14) -0.0020(15)
Cl1 0.0297(5) 0.0176(4) 0.0294(4) -0.0011(4) -0.0134(4) -0.0024(4)
Cl2 0.0397(6) 0.0982(12) 0.0577(8) -0.0455(8) -0.0229(6) 0.0131(7)

loop_
_atom_type_symbol
_atom_type_description
_atom_type_scat_dispersion_real
_atom_type_scat_dispersion_imag
_atom_type_scat_source
Pt Pt -1.7033 8.3905 'International Tables Vol C Tables 4.2.6.8 and 6.1.1.4'
C C 0.0033 0.0016 'International Tables Vol C Tables 4.2.6.8 and 6.1.1.4'
H H 0.0000 0.0000 'International Tables Vol C Tables 4.2.6.8 and 6.1.1.4'
O O 0.0106 0.0060 'International Tables Vol C Tables 4.2.6.8 and 6.1.1.4'
P P 0.1023 0.0942 'International Tables Vol C Tables 4.2.6.8 and 6.1.1.4'
Cl Cl 0.1484 0.1585 'International Tables Vol C Tables 4.2.6.8 and 6.1.1.4'

loop_
_geom_angle_atom_site_label_1
_geom_angle_atom_site_label_2
_geom_angle_atom_site_label_3
_geom_angle
C1 Pt1 C2 85.46(15)
C1 Pt1 C5 143.19(14)
C2 Pt1 C5 129.79(14)
C1 Pt1 P1 96.19(11)
C2 Pt1 P1 91.73(11)
C5 Pt1 P1 93.25(9)
C1 Pt1 C6 141.06(14)
C2 Pt1 C6 101.59(13)
C5 Pt1 C6 36.92(11)
P1 Pt1 C6 121.48(9)
C1 Pt1 C7 103.92(14)
C2 Pt1 C7 104.11(13)
C5 Pt1 C7 61.93(12)
P1 Pt1 C7 155.17(9)
C6 Pt1 C7 37.14(11)
C1 Pt1 C4 105.86(14)
C2 Pt1 C4 163.18(13)
C5 Pt1 C4 37.38(12)
P1 Pt1 C4 99.19(9)
C6 Pt1 C4 61.77(11)
C7 Pt1 C4 61.55(12)
C1 Pt1 C3 87.95(14)
C2 Pt1 C3 135.76(13)
C5 Pt1 C3 60.21(12)
P1 Pt1 C3 132.50(8)
C6 Pt1 C3 60.22(12)
C7 Pt1 C3 36.21(11)
C4 Pt1 C3 35.60(11)
C39 P1 C33 106.46(16)
C39 P1 C32 105.38(16)
C33 P1 C32 103.50(16)
C39 P1 Pt1 113.55(12)
C33 P1 Pt1 118.63(11)
C32 P1 Pt1 108.11(11)
Pt1 C1 H1 109.5
Pt1 C1 H1A 109.5
H1 C1 H1A 109.5
Pt1 C1 H1B 109.5
H1 C1 H1B 109.5
H1A C1 H1B 109.5
Pt1 C2 H2 109.5
Pt1 C2 H2A 109.5
H2 C2 H2A 109.5
Pt1 C2 H2B 109.5
H2 C2 H2B 109.5
H2A C2 H2B 109.5
C3 O1 H1D 121(4)
O1 C3 C4 122.2(3)
O1 C3 C7 128.9(3)
C4 C3 C7 108.8(3)
O1 C3 Pt1 125.6(2)
C4 C3 Pt1 69.20(19)
C7 C3 Pt1 68.18(19)
C3 C4 C5 107.3(3)
C3 C4 C8 126.8(3)
C5 C4 C8 125.0(3)
C3 C4 Pt1 75.20(19)
C5 C4 Pt1 69.97(18)
C8 C4 Pt1 128.9(2)
C6 C5 C4 108.2(3)
C6 C5 C14 125.3(3)
C4 C5 C14 126.4(3)
C6 C5 Pt1 71.98(18)
C4 C5 Pt1 72.65(18)
C14 C5 Pt1 124.5(2)
C5 C6 C7 108.1(3)
C5 C6 C20 125.6(3)
C7 C6 C20 125.9(3)
C5 C6 Pt1 71.09(17)
C7 C6 Pt1 71.58(17)
C20 C6 Pt1 128.9(2)
C3 C7 C6 107.3(3)
C3 C7 C26 125.7(3)
C6 C7 C26 125.4(3)
C3 C7 Pt1 75.61(19)
C6 C7 Pt1 71.28(18)
C26 C7 Pt1 130.0(2)
C13 C8 C9 118.6(3)
C13 C8 C4 121.9(3)
C9 C8 C4 119.5(3)
C10 C9 C8 120.5(3)
C10 C9 H9 119.7
C8 C9 H9 119.7
C9 C10 C11 120.1(4)
C9 C10 H10 120.0
C11 C10 H10 120.0
C12 C11 C10 120.1(3)
C12 C11 H11 120.0
C10 C11 H11 120.0
C11 C12 C13 120.0(3)
C11 C12 H12 120.0
C13 C12 H12 120.0
C12 C13 C8 120.7(3)
C12 C13 H13 119.6
C8 C13 H13 119.6
C19 C14 C15 119.6(3)
C19 C14 C5 117.2(3)
C15 C14 C5 123.1(3)
C16 C15 C14 118.0(3)
C16 C15 C32 117.9(3)
C14 C15 C32 123.9(3)
C17 C16 C15 121.8(3)
C17 C16 H16 119.1
C15 C16 H16 119.1
C18 C17 C16 119.7(3)
C18 C17 H17 120.2
C16 C17 H17 120.2
C17 C18 C19 119.9(3)
C17 C18 H18 120.0
C19 C18 H18 120.0
C18 C19 C14 121.0(3)
C18 C19 H19 119.5
C14 C19 H19 119.5
C21 C20 C25 118.6(3)
C21 C20 C6 123.0(3)
C25 C20 C6 118.2(3)
C20 C21 C22 121.3(3)
C20 C21 H21 119.4
C22 C21 H21 119.4
C23 C22 C21 119.8(4)
C23 C22 H22 120.1
C21 C22 H22 120.1
C24 C23 C22 119.6(3)
C24 C23 H23 120.2
C22 C23 H23 120.2
C23 C24 C25 120.5(3)
C23 C24 H24 119.7
C25 C24 H24 119.7
C24 C25 C20 120.2(3)
C24 C25 H25 119.9
C20 C25 H25 119.9
C27 C26 C31 119.6(3)
C27 C26 C7 122.4(3)
C31 C26 C7 117.9(3)
C26 C27 C28 119.9(3)
C26 C27 H27 120.1
C28 C27 H27 120.1
C29 C28 C27 120.1(4)
C29 C28 H28 120.0
C27 C28 H28 120.0
C30 C29 C28 120.5(3)
C30 C29 H29 119.8
C28 C29 H29 119.8
C29 C30 C31 119.6(4)
C29 C30 H30 120.2
C31 C30 H30 120.2
C26 C31 C30 120.4(3)
C26 C31 H31 119.8
C30 C31 H31 119.8
C15 C32 P1 118.9(2)
C15 C32 H32 107.6
P1 C32 H32 107.6
C15 C32 H32A 107.6
P1 C32 H32A 107.6
H32 C32 H32A 107.0
C38 C33 C34 119.0(3)
C38 C33 P1 118.1(3)
C34 C33 P1 122.9(3)
C35 C34 C33 119.7(3)
C35 C34 H34 120.1
C33 C34 H34 120.1
C36 C35 C34 120.5(4)
C36 C35 H35 119.7
C34 C35 H35 119.7
C35 C36 C37 120.2(4)
C35 C36 H36 119.9
C37 C36 H36 119.9
C38 C37 C36 119.9(4)
C38 C37 H37 120.0
C36 C37 H37 120.0
C37 C38 C33 120.6(4)
C37 C38 H38 119.7
C33 C38 H38 119.7
C44 C39 C40 119.6(3)
C44 C39 P1 121.5(3)
C40 C39 P1 118.7(3)
C41 C40 C39 120.5(4)
C41 C40 H40 119.7
C39 C40 H40 119.7
C40 C41 C42 119.8(4)
C40 C41 H41 120.1
C42 C41 H41 120.1
C43 C42 C41 120.2(4)
C43 C42 H42 119.9
C41 C42 H42 119.9
C42 C43 C44 120.4(4)
C42 C43 H43 119.8
C44 C43 H43 119.8
C39 C44 C43 119.5(4)
C39 C44 H44 120.2
C43 C44 H44 120.2

loop_
_geom_bond_atom_site_label_1
_geom_bond_atom_site_label_2
_geom_bond_distance
Pt1 C1 2.100(4)
Pt1 C2 2.100(3)
Pt1 C5 2.259(3)
Pt1 P1 2.2646(9)
Pt1 C6 2.271(3)
Pt1 C7 2.275(3)
Pt1 C4 2.295(3)
Pt1 C3 2.374(3)
P1 C39 1.818(3)
P1 C33 1.818(4)
P1 C32 1.832(3)
C1 H1 0.9600
C1 H1A 0.9600
C1 H1B 0.9600
C2 H2 0.9600
C2 H2A 0.9600
C2 H2B 0.9600
O1 C3 1.312(4)
O1 H1D 0.77(5)
C3 C4 1.429(5)
C3 C7 1.448(5)
C4 C5 1.460(5)
C4 C8 1.475(5)
C5 C6 1.435(4)
C5 C14 1.475(5)
C6 C7 1.448(5)
C6 C20 1.487(4)
C7 C26 1.490(5)
C8 C13 1.397(5)
C8 C9 1.399(5)
C9 C10 1.379(5)
C9 H9 0.9300
C10 C11 1.397(5)
C10 H10 0.9300
C11 C12 1.375(6)
C11 H11 0.9300
C12 C13 1.389(5)
C12 H12 0.9300
C13 H13 0.9300
C14 C19 1.399(4)
C14 C15 1.409(5)
C15 C16 1.399(5)
C15 C32 1.511(4)
C16 C17 1.387(5)
C16 H16 0.9300
C17 C18 1.381(5)
C17 H17 0.9300
C18 C19 1.383(5)
C18 H18 0.9300
C19 H19 0.9300
C20 C21 1.383(5)
C20 C25 1.398(5)
C21 C22 1.393(5)
C21 H21 0.9300
C22 C23 1.384(5)
C22 H22 0.9300
C23 C24 1.385(6)
C23 H23 0.9300
C24 C25 1.391(5)
C24 H24 0.9300
C25 H25 0.9300
C26 C27 1.384(5)
C26 C31 1.393(5)
C27 C28 1.395(5)
C27 H27 0.9300
C28 C29 1.386(6)
C28 H28 0.9300
C29 C30 1.377(6)
C29 H29 0.9300
C30 C31 1.395(5)
C30 H30 0.9300
C31 H31 0.9300
C32 H32 0.9700
C32 H32A 0.9700
C33 C38 1.399(5)
C33 C34 1.400(5)
C34 C35 1.391(5)
C34 H34 0.9300
C35 C36 1.377(6)
C35 H35 0.9300
C36 C37 1.387(6)
C36 H36 0.9300
C37 C38 1.382(5)
C37 H37 0.9300
C38 H38 0.9300
C39 C44 1.392(5)
C39 C40 1.395(5)
C40 C41 1.382(5)
C40 H40 0.9300
C41 C42 1.385(6)
C41 H41 0.9300
C42 C43 1.383(6)
C42 H42 0.9300
C43 C44 1.394(5)
C43 H43 0.9300
C44 H44 0.9300

loop_
_geom_torsion_atom_site_label_1
_geom_torsion_atom_site_label_2
_geom_torsion_atom_site_label_3
_geom_torsion_atom_site_label_4
_geom_torsion
O1 C3 C4 C5 -177.2(3)
C7 C3 C4 C5 6.4(4)
Pt1 C3 C4 C5 63.1(2)
O1 C3 C4 C8 -8.0(5)
C7 C3 C4 C8 175.5(3)
Pt1 C3 C4 C8 -127.8(3)
O1 C3 C4 Pt1 119.8(3)
C7 C3 C4 Pt1 -56.7(2)
C3 C4 C5 C6 -2.9(4)
C8 C4 C5 C6 -172.3(3)
Pt1 C4 C5 C6 63.7(2)
C3 C4 C5 C14 173.0(3)
C8 C4 C5 C14 3.6(5)
Pt1 C4 C5 C14 -120.5(3)
C3 C4 C5 Pt1 -66.6(2)
C8 C4 C5 Pt1 124.1(3)
C4 C5 C6 C7 -1.7(4)
C14 C5 C6 C7 -177.6(3)
Pt1 C5 C6 C7 62.4(2)
C4 C5 C6 C20 171.1(3)
C14 C5 C6 C20 -4.9(5)
Pt1 C5 C6 C20 -124.8(3)
C4 C5 C6 Pt1 -64.1(2)
C14 C5 C6 Pt1 120.0(3)
O1 C3 C7 C6 176.4(3)
C4 C3 C7 C6 -7.4(4)
Pt1 C3 C7 C6 -64.7(2)
O1 C3 C7 C26 10.4(6)
C4 C3 C7 C26 -173.4(3)
Pt1 C3 C7 C26 129.2(3)
O1 C3 C7 Pt1 -118.9(4)
C4 C3 C7 Pt1 57.3(2)
C5 C6 C7 C3 5.5(4)
C20 C6 C7 C3 -167.2(3)
Pt1 C6 C7 C3 67.7(2)
C5 C6 C7 C26 171.6(3)
C20 C6 C7 C26 -1.1(5)
Pt1 C6 C7 C26 -126.3(3)
C5 C6 C7 Pt1 -62.1(2)
C20 C6 C7 Pt1 125.2(3)
C3 C4 C8 C13 54.4(5)
C5 C4 C8 C13 -138.3(4)
Pt1 C4 C8 C13 -46.7(5)
C3 C4 C8 C9 -125.3(4)
C5 C4 C8 C9 42.0(5)
Pt1 C4 C8 C9 133.6(3)
C13 C8 C9 C10 3.3(5)
C4 C8 C9 C10 -177.0(3)
C8 C9 C10 C11 -1.5(6)
C9 C10 C11 C12 -0.8(6)
C10 C11 C12 C13 1.1(6)
C11 C12 C13 C8 0.9(6)
C9 C8 C13 C12 -3.0(5)
C4 C8 C13 C12 177.3(3)
C6 C5 C14 C19 55.1(5)
C4 C5 C14 C19 -120.1(4)
Pt1 C5 C14 C19 146.6(2)
C6 C5 C14 C15 -126.5(4)
C4 C5 C14 C15 58.3(5)
Pt1 C5 C14 C15 -35.0(4)
C19 C14 C15 C16 -1.4(5)
C5 C14 C15 C16 -179.8(3)
C19 C14 C15 C32 174.3(3)
C5 C14 C15 C32 -4.0(5)
C14 C15 C16 C17 1.8(5)
C32 C15 C16 C17 -174.2(3)
C15 C16 C17 C18 -0.7(5)
C16 C17 C18 C19 -0.9(5)
C17 C18 C19 C14 1.3(5)
C15 C14 C19 C18 -0.1(5)
C5 C14 C19 C18 178.3(3)
C5 C6 C20 C21 72.3(5)
C7 C6 C20 C21 -116.3(4)
Pt1 C6 C20 C21 -21.5(5)
C5 C6 C20 C25 -103.4(4)
C7 C6 C20 C25 68.1(5)
Pt1 C6 C20 C25 162.8(3)
C25 C20 C21 C22 0.2(5)
C6 C20 C21 C22 -175.4(3)
C20 C21 C22 C23 -0.9(6)
C21 C22 C23 C24 1.0(6)
C22 C23 C24 C25 -0.3(6)
C23 C24 C25 C20 -0.3(6)
C21 C20 C25 C24 0.4(5)
C6 C20 C25 C24 176.2(3)
C3 C7 C26 C27 -95.4(4)
C6 C7 C26 C27 101.1(4)
Pt1 C7 C26 C27 6.4(5)
C3 C7 C26 C31 86.8(4)
C6 C7 C26 C31 -76.8(5)
Pt1 C7 C26 C31 -171.5(3)
C31 C26 C27 C28 -0.3(6)
C7 C26 C27 C28 -178.1(3)
C26 C27 C28 C29 0.3(6)
C27 C28 C29 C30 -0.3(6)
C28 C29 C30 C31 0.3(6)
C27 C26 C31 C30 0.3(6)
C7 C26 C31 C30 178.2(3)
C29 C30 C31 C26 -0.3(6)
C16 C15 C32 P1 -130.0(3)
C14 C15 C32 P1 54.3(4)
C39 P1 C32 C15 -175.6(3)
C33 P1 C32 C15 72.8(3)
Pt1 P1 C32 C15 -53.8(3)
C39 P1 C33 C38 -175.3(3)
C32 P1 C33 C38 -64.5(3)
Pt1 P1 C33 C38 55.2(3)
C39 P1 C33 C34 1.6(3)
C32 P1 C33 C34 112.4(3)
Pt1 P1 C33 C34 -127.9(3)
C38 C33 C34 C35 1.2(5)
P1 C33 C34 C35 -175.7(3)
C33 C34 C35 C36 -1.8(6)
C34 C35 C36 C37 0.2(6)
C35 C36 C37 C38 2.0(6)
C36 C37 C38 C33 -2.6(6)
C34 C33 C38 C37 1.0(5)
P1 C33 C38 C37 178.0(3)
C33 P1 C39 C44 123.8(3)
C32 P1 C39 C44 14.3(3)
Pt1 P1 C39 C44 -103.9(3)
C33 P1 C39 C40 -62.0(3)
C32 P1 C39 C40 -171.5(3)
Pt1 P1 C39 C40 70.4(3)
C44 C39 C40 C41 -1.5(5)
P1 C39 C40 C41 -175.8(3)
C39 C40 C41 C42 1.9(6)
C40 C41 C42 C43 -0.8(6)
C41 C42 C43 C44 -0.6(6)
C40 C39 C44 C43 0.0(5)
P1 C39 C44 C43 174.2(3)
C42 C43 C44 C39 1.0(6)

loop_
_platon_squeeze_void_nr
_platon_squeeze_void_average_x
_platon_squeeze_void_average_y
_platon_squeeze_void_average_z
_platon_squeeze_void_volume
_platon_squeeze_void_count_electrons
_platon_squeeze_void_content
1 0.000 0.500 0.500 235 61 ' '
